data_7708246
loop_
_publ_author_name
'Johnson, Andrew Lee'
'Paish, James David'
'Snook, Michael'

_publ_section_title
;
 Evaluation of Sn(II) Aminoalkoxide Precursors for Atomic Layer Deposition
 of SnO Thin Films. Invitation: Dalton Transactions web collection themed
 around the topic of tin chemistry
;
_journal_name_full 'Dalton Transactions'
_journal_paper_doi 10.1039/D1DT02480A
_journal_year 2021
_chemical_formula_moiety 'C16 H28 F12 N4 O2 Sn2'
_chemical_formula_sum 'C16 H28 F12 N4 O2 Sn2'
_chemical_formula_weight 773.80
_space_group_crystal_system monoclinic
_space_group_IT_number 14
_space_group_name_Hall '-P 2ybc'
_space_group_name_H-M_alt 'P 1 21/c 1'
_atom_sites_solution_hydrogens geom
_atom_sites_solution_primary dual
_audit_creation_method SHELXL-2018/3
_audit_update_record
;
2021-09-03 deposited with the CCDC.	2021-09-08 downloaded from the CCDC.
;
_cell_angle_alpha 90
_cell_angle_beta 100.094(3)
_cell_angle_gamma 90
_cell_formula_units_Z 2
_cell_length_a 12.5872(3)
_cell_length_b 8.5519(2)
_cell_length_c 12.5367(3)
_cell_measurement_reflns_used 5028
_cell_measurement_temperature 150(2)
_cell_measurement_theta_max 73.1610
_cell_measurement_theta_min 3.5990
_cell_volume 1328.62(6)
_computing_cell_refinement 'CrysAlisPro 1.171.38.43 (Rigaku OD, 2015)'
_computing_data_collection 'CrysAlisPro 1.171.38.43 (Rigaku OD, 2015)'
_computing_data_reduction 'CrysAlisPro 1.171.38.43 (Rigaku OD, 2015)'
_computing_molecular_graphics 'ORTEP3 for Windows - Farrugia, L. J. J. Appl. Crystallogr. 1997, 30, 565'
_computing_publication_material
;
 'WinGX publication routines, Farrugia, 
 L. J., J. Appl. Crystallogr., 1999, 32, 837-838
;
_computing_structure_refinement
;
 SHELXL-2018/3 (Sheldrick, 2018)
 Sheldrick GM (2008) Acta Crystallogr A64:112--122 and 
 C. B. H\"ubschle, G. M. Sheldrick and B. Dittrich
 ShelXle: a Qt graphical user interface for SHELXL
 J. Appl. Cryst., 44, (2011) 1281-1284.
 Olex2 1.3 (Dolomanov et al., 2009)'
;
_computing_structure_solution
; 
 SHELXT
 Sheldrick, G. M. (2008). Acta Cryst. A64, 112-122.
;
_diffrn_ambient_environment N~2~
_diffrn_ambient_temperature 150.01(10)
_diffrn_detector 'CCD plate'
_diffrn_detector_area_resol_mean 8.1150
_diffrn_detector_type EosS2
_diffrn_measured_fraction_theta_full 1.000
_diffrn_measured_fraction_theta_max 0.991
_diffrn_measurement_device 'four-circle diffractometer'
_diffrn_measurement_device_type 'SuperNova, Dual, Cu at zero, EosS2'
_diffrn_measurement_method '\w scans'
_diffrn_radiation_monochromator mirror
_diffrn_radiation_probe x-ray
_diffrn_radiation_type 'Cu K\a'
_diffrn_radiation_wavelength 1.54184
_diffrn_reflns_av_unetI/netI 0.0368
_diffrn_reflns_Laue_measured_fraction_full 1.000
_diffrn_reflns_Laue_measured_fraction_max 0.991
_diffrn_reflns_limit_h_max 15
_diffrn_reflns_limit_h_min -15
_diffrn_reflns_limit_k_max 10
_diffrn_reflns_limit_k_min 0
_diffrn_reflns_limit_l_max 15
_diffrn_reflns_limit_l_min 0
_diffrn_reflns_number 2647
_diffrn_reflns_point_group_measured_fraction_full 1.000
_diffrn_reflns_point_group_measured_fraction_max 0.991
_diffrn_reflns_theta_full 67.684
_diffrn_reflns_theta_max 73.331
_diffrn_reflns_theta_min 6.288
_diffrn_source 'micro-focus sealed X-ray tube'
_diffrn_source_type 'SuperNova (Cu) X-ray Source'
_exptl_absorpt_coefficient_mu 15.946
_exptl_absorpt_correction_T_max 1.00000
_exptl_absorpt_correction_T_min 0.29263
_exptl_absorpt_correction_type multi-scan
_exptl_absorpt_process_details
;
CrysAlisPro 1.171.38.43 (Rigaku Oxford Diffraction, 2015)
Empirical absorption correction using spherical harmonics,
 implemented in SCALE3 ABSPACK scaling algorithm.
;
_exptl_crystal_colour colourless
_exptl_crystal_density_diffrn 1.934
_exptl_crystal_description plate
_exptl_crystal_F_000 752
_exptl_crystal_recrystallization_method 'Re-crystallisation from solvent: Hexane'
_exptl_crystal_size_max 0.180
_exptl_crystal_size_mid 0.150
_exptl_crystal_size_min 0.030
_refine_diff_density_max 1.095
_refine_diff_density_min -0.861
_refine_diff_density_rms 0.128
_refine_ls_extinction_method none
_refine_ls_goodness_of_fit_ref 1.062
_refine_ls_hydrogen_treatment constr
_refine_ls_matrix_type full
_refine_ls_number_parameters 168
_refine_ls_number_reflns 2647
_refine_ls_number_restraints 0
_refine_ls_restrained_S_all 1.062
_refine_ls_R_factor_all 0.0461
_refine_ls_R_factor_gt 0.0425
_refine_ls_shift/su_max 0.001
_refine_ls_shift/su_mean 0.000
_refine_ls_structure_factor_coef Fsqd
_refine_ls_weighting_details 'w=1/[\s^2^(Fo^2^)+(0.0369P)^2^+7.8742P] where P=(Fo^2^+2Fc^2^)/3'
_refine_ls_weighting_scheme calc
_refine_ls_wR_factor_gt 0.1049
_refine_ls_wR_factor_ref 0.1072
_reflns_Friedel_coverage 0.000
_reflns_number_gt 2403
_reflns_number_total 2647
_reflns_threshold_expression 'I > 2\s(I)'
_cod_data_source_file d1dt02480a2.cif
_cod_data_source_block 1d
_cod_original_sg_symbol_H-M 'P 21/c'
_cod_database_code 7708246
_shelx_shelxl_version_number 2018/3
_shelx_space_group_comment
;
The symmetry employed for this shelxl refinement is uniquely defined
by the following loop, which should always be used as a source of
symmetry information in preference to the above space-group names.
They are only intended as comments.
;
_shelx_estimated_absorpt_t_min 0.161
_shelx_estimated_absorpt_t_max 0.646
_oxdiff_exptl_absorpt_empirical_full_min 0.659
_oxdiff_exptl_absorpt_empirical_full_max 2.325
_oxdiff_exptl_absorpt_empirical_details
;
Empirical correction (ABSPACK) includes:
- Absorption correction using spherical harmonics
- Frame scaling
;

loop_
_space_group_symop_operation_xyz
'x, y, z'
'-x, y+1/2, -z+1/2'
'-x, -y, -z'
'x, -y-1/2, z-1/2'

loop_
_atom_site_label
_atom_site_type_symbol
_atom_site_fract_x
_atom_site_fract_y
_atom_site_fract_z
_atom_site_U_iso_or_equiv
_atom_site_adp_type
_atom_site_occupancy
_atom_site_site_symmetry_order
_atom_site_calc_flag
_atom_site_refinement_flags_posn
_atom_site_refinement_flags_adp
_atom_site_refinement_flags_occupancy
_atom_site_disorder_assembly
_atom_site_disorder_group
Sn1 Sn 0.38094(3) 0.91462(4) 0.52041(3) 0.02687(14) Uani 1 1 d . . . . .
F1 F 0.2424(4) 1.0573(7) 0.1814(4) 0.0664(14) Uani 1 1 d . . . . .
F2 F 0.2202(4) 1.2776(5) 0.2495(4) 0.0646(13) Uani 1 1 d . . . . .
F3 F 0.0825(4) 1.1344(6) 0.1902(4) 0.0662(14) Uani 1 1 d . . . . .
F4 F 0.1386(5) 1.0810(7) 0.5223(4) 0.0689(15) Uani 1 1 d . . . . .
F5 F 0.0222(4) 1.1452(8) 0.3849(5) 0.0791(17) Uani 1 1 d . . . . .
F6 F 0.1575(5) 1.2923(5) 0.4395(5) 0.0757(16) Uani 1 1 d . . . . .
O1 O 0.3010(3) 1.0622(5) 0.4022(3) 0.0297(9) Uani 1 1 d . . . . .
N1 N 0.2159(4) 0.7626(6) 0.3936(4) 0.0324(11) Uani 1 1 d . . . . .
N2 N 0.5101(4) 0.8707(6) 0.4251(4) 0.0332(11) Uani 1 1 d . . . . .
C1 C 0.1953(5) 1.0517(7) 0.3551(5) 0.0305(13) Uani 1 1 d . . . . .
C2 C 0.1486(6) 0.8842(8) 0.3365(8) 0.057(2) Uani 1 1 d . . . . .
H2A H 0.077245 0.881250 0.359423 0.068 Uiso 1 1 calc R U . . .
H2B H 0.137068 0.861144 0.257899 0.068 Uiso 1 1 calc R U . . .
C3 C 0.1645(8) 0.6864(13) 0.4748(8) 0.074(3) Uani 1 1 d . . . . .
H3A H 0.103656 0.623132 0.438833 0.111 Uiso 1 1 calc R U . . .
H3B H 0.138147 0.765729 0.520207 0.111 Uiso 1 1 calc R U . . .
H3C H 0.216850 0.618779 0.520124 0.111 Uiso 1 1 calc R U . . .
C4 C 0.2436(8) 0.6449(13) 0.3193(11) 0.092(4) Uani 1 1 d . . . . .
H4A H 0.261101 0.696225 0.254679 0.137 Uiso 1 1 calc R U . . .
H4B H 0.182275 0.574248 0.298257 0.137 Uiso 1 1 calc R U . . .
H4C H 0.306245 0.584984 0.355064 0.137 Uiso 1 1 calc R U . . .
C5 C 0.1849(6) 1.1315(9) 0.2449(5) 0.0413(16) Uani 1 1 d . . . . .
C6 C 0.1267(6) 1.1422(10) 0.4235(7) 0.0499(18) Uani 1 1 d . . . . .
C7 C 0.4839(6) 0.8858(11) 0.3068(6) 0.053(2) Uani 1 1 d . . . . .
H7A H 0.434813 0.801425 0.277122 0.080 Uiso 1 1 calc R U . . .
H7B H 0.550349 0.879036 0.276262 0.080 Uiso 1 1 calc R U . . .
H7C H 0.449162 0.987006 0.287882 0.080 Uiso 1 1 calc R U . . .
C8 C 0.5585(6) 0.7151(8) 0.4551(7) 0.052(2) Uani 1 1 d . . . . .
H8A H 0.627741 0.706635 0.429955 0.077 Uiso 1 1 calc R U . . .
H8B H 0.509634 0.633049 0.421228 0.077 Uiso 1 1 calc R U . . .
H8C H 0.570171 0.702939 0.534063 0.077 Uiso 1 1 calc R U . . .

loop_
_atom_site_aniso_label
_atom_site_aniso_U_11
_atom_site_aniso_U_22
_atom_site_aniso_U_33
_atom_site_aniso_U_23
_atom_site_aniso_U_13
_atom_site_aniso_U_12
Sn1 0.0268(2) 0.0307(2) 0.0220(2) 0.00244(15) 0.00122(14) -0.00042(15)
F1 0.079(3) 0.088(4) 0.032(2) 0.001(2) 0.009(2) 0.018(3)
F2 0.088(4) 0.041(2) 0.060(3) 0.024(2) 0.001(3) -0.007(2)
F3 0.050(3) 0.074(3) 0.061(3) 0.021(3) -0.025(2) 0.008(2)
F4 0.078(3) 0.096(4) 0.039(2) 0.000(3) 0.030(2) 0.012(3)
F5 0.042(3) 0.108(5) 0.089(4) 0.003(4) 0.014(3) 0.020(3)
F6 0.094(4) 0.039(3) 0.095(4) -0.023(3) 0.022(3) 0.015(3)
O1 0.028(2) 0.026(2) 0.032(2) 0.0065(16) -0.0031(17) -0.0039(16)
N1 0.036(3) 0.020(2) 0.040(3) -0.002(2) 0.006(2) -0.002(2)
N2 0.028(3) 0.036(3) 0.035(3) -0.014(2) 0.006(2) -0.001(2)
C1 0.027(3) 0.021(3) 0.040(3) 0.002(2) -0.004(2) -0.001(2)
C2 0.044(4) 0.029(4) 0.084(6) 0.006(4) -0.027(4) -0.007(3)
C3 0.060(5) 0.091(7) 0.065(6) 0.033(5) -0.005(4) -0.038(5)
C4 0.057(6) 0.081(7) 0.137(10) -0.077(7) 0.019(6) -0.013(5)
C5 0.046(4) 0.045(4) 0.029(3) -0.001(3) -0.005(3) 0.001(3)
C6 0.042(4) 0.054(5) 0.055(5) 0.013(4) 0.011(3) 0.008(3)
C7 0.039(4) 0.087(6) 0.035(4) -0.025(4) 0.011(3) -0.018(4)
C8 0.037(4) 0.038(4) 0.075(5) -0.021(4) -0.002(4) 0.003(3)

loop_
_atom_type_symbol
_atom_type_description
_atom_type_scat_dispersion_real
_atom_type_scat_dispersion_imag
_atom_type_scat_source
C C 0.0181 0.0091 'International Tables Vol C Tables 4.2.6.8 and 6.1.1.4'
H H 0.0000 0.0000 'International Tables Vol C Tables 4.2.6.8 and 6.1.1.4'
N N 0.0311 0.0180 'International Tables Vol C Tables 4.2.6.8 and 6.1.1.4'
O O 0.0492 0.0322 'International Tables Vol C Tables 4.2.6.8 and 6.1.1.4'
F F 0.0727 0.0534 'International Tables Vol C Tables 4.2.6.8 and 6.1.1.4'
Sn Sn 0.0259 5.4591 'International Tables Vol C Tables 4.2.6.8 and 6.1.1.4'

loop_
_geom_angle_atom_site_label_1
_geom_angle_atom_site_label_2
_geom_angle_atom_site_label_3
_geom_angle
_geom_angle_site_symmetry_1
_geom_angle_site_symmetry_3
_geom_angle_publ_flag
O1 Sn1 N2 91.62(19) . . ?
O1 Sn1 N2 85.20(18) . 3_676 ?
N2 Sn1 N2 80.84(19) . 3_676 ?
O1 Sn1 N1 69.29(16) . . ?
N2 Sn1 N1 99.31(17) . . ?
N2 Sn1 N1 154.49(18) 3_676 . ?
C1 O1 Sn1 125.9(4) . . ?
C2 N1 C3 112.0(7) . . ?
C2 N1 C4 111.4(8) . . ?
C3 N1 C4 108.9(8) . . ?
C2 N1 Sn1 105.5(4) . . ?
C3 N1 Sn1 101.2(4) . . ?
C4 N1 Sn1 117.5(5) . . ?
C7 N2 C8 110.2(6) . . ?
C7 N2 Sn1 118.3(4) . . ?
C8 N2 Sn1 108.9(5) . . ?
C7 N2 Sn1 104.1(4) . 3_676 ?
C8 N2 Sn1 116.1(4) . 3_676 ?
Sn1 N2 Sn1 99.15(19) . 3_676 ?
O1 C1 C5 106.7(5) . . ?
O1 C1 C6 109.2(5) . . ?
C5 C1 C6 108.3(5) . . ?
O1 C1 C2 116.3(5) . . ?
C5 C1 C2 107.9(6) . . ?
C6 C1 C2 108.4(6) . . ?
N1 C2 C1 114.5(5) . . ?
N1 C2 H2A 108.6 . . ?
C1 C2 H2A 108.6 . . ?
N1 C2 H2B 108.6 . . ?
C1 C2 H2B 108.6 . . ?
H2A C2 H2B 107.6 . . ?
N1 C3 H3A 109.5 . . ?
N1 C3 H3B 109.5 . . ?
H3A C3 H3B 109.5 . . ?
N1 C3 H3C 109.5 . . ?
H3A C3 H3C 109.5 . . ?
H3B C3 H3C 109.5 . . ?
N1 C4 H4A 109.5 . . ?
N1 C4 H4B 109.5 . . ?
H4A C4 H4B 109.5 . . ?
N1 C4 H4C 109.5 . . ?
H4A C4 H4C 109.5 . . ?
H4B C4 H4C 109.5 . . ?
F2 C5 F1 105.2(7) . . ?
F2 C5 F3 106.8(6) . . ?
F1 C5 F3 106.0(6) . . ?
F2 C5 C1 114.1(5) . . ?
F1 C5 C1 111.1(6) . . ?
F3 C5 C1 113.1(6) . . ?
F5 C6 F4 107.0(7) . . ?
F5 C6 F6 106.2(7) . . ?
F4 C6 F6 104.8(7) . . ?
F5 C6 C1 115.3(7) . . ?
F4 C6 C1 109.9(6) . . ?
F6 C6 C1 112.9(6) . . ?
N2 C7 H7A 109.5 . . ?
N2 C7 H7B 109.5 . . ?
H7A C7 H7B 109.5 . . ?
N2 C7 H7C 109.5 . . ?
H7A C7 H7C 109.5 . . ?
H7B C7 H7C 109.5 . . ?
N2 C8 H8A 109.5 . . ?
N2 C8 H8B 109.5 . . ?
H8A C8 H8B 109.5 . . ?
N2 C8 H8C 109.5 . . ?
H8A C8 H8C 109.5 . . ?
H8B C8 H8C 109.5 . . ?

loop_
_geom_bond_atom_site_label_1
_geom_bond_atom_site_label_2
_geom_bond_distance
_geom_bond_site_symmetry_2
_geom_bond_publ_flag
Sn1 O1 2.068(4) . ?
Sn1 N2 2.212(5) . ?
Sn1 N2 2.321(5) 3_676 ?
Sn1 N1 2.715(5) . ?
F1 C5 1.329(9) . ?
F2 C5 1.324(8) . ?
F3 C5 1.350(8) . ?
F4 C6 1.329(9) . ?
F5 C6 1.320(9) . ?
F6 C6 1.345(10) . ?
O1 C1 1.360(7) . ?
N1 C2 1.449(8) . ?
N1 C3 1.454(9) . ?
N1 C4 1.455(10) . ?
N2 C7 1.468(9) . ?
N2 C8 1.484(9) . ?
C1 C5 1.526(9) . ?
C1 C6 1.530(10) . ?
C1 C2 1.550(8) . ?
C2 H2A 0.9900 . ?
C2 H2B 0.9900 . ?
C3 H3A 0.9800 . ?
C3 H3B 0.9800 . ?
C3 H3C 0.9800 . ?
C4 H4A 0.9800 . ?
C4 H4B 0.9800 . ?
C4 H4C 0.9800 . ?
C7 H7A 0.9800 . ?
C7 H7B 0.9800 . ?
C7 H7C 0.9800 . ?
C8 H8A 0.9800 . ?
C8 H8B 0.9800 . ?
C8 H8C 0.9800 . ?

loop_
_geom_torsion_atom_site_label_1
_geom_torsion_atom_site_label_2
_geom_torsion_atom_site_label_3
_geom_torsion_atom_site_label_4
_geom_torsion
_geom_torsion_site_symmetry_1
_geom_torsion_site_symmetry_2
_geom_torsion_site_symmetry_3
_geom_torsion_site_symmetry_4
_geom_torsion_publ_flag
Sn1 O1 C1 C5 -155.8(4) . . . . ?
Sn1 O1 C1 C6 87.5(6) . . . . ?
Sn1 O1 C1 C2 -35.5(8) . . . . ?
C3 N1 C2 C1 115.1(8) . . . . ?
C4 N1 C2 C1 -122.6(8) . . . . ?
Sn1 N1 C2 C1 5.9(9) . . . . ?
O1 C1 C2 N1 13.4(11) . . . . ?
C5 C1 C2 N1 133.1(7) . . . . ?
C6 C1 C2 N1 -109.9(8) . . . . ?
O1 C1 C5 F2 -55.6(8) . . . . ?
C6 C1 C5 F2 61.7(8) . . . . ?
C2 C1 C5 F2 178.8(6) . . . . ?
O1 C1 C5 F1 63.0(7) . . . . ?
C6 C1 C5 F1 -179.6(6) . . . . ?
C2 C1 C5 F1 -62.5(8) . . . . ?
O1 C1 C5 F3 -177.9(5) . . . . ?
C6 C1 C5 F3 -60.6(7) . . . . ?
C2 C1 C5 F3 56.5(8) . . . . ?
O1 C1 C6 F5 178.1(6) . . . . ?
C5 C1 C6 F5 62.4(8) . . . . ?
C2 C1 C6 F5 -54.3(8) . . . . ?
O1 C1 C6 F4 -60.9(8) . . . . ?
C5 C1 C6 F4 -176.6(6) . . . . ?
C2 C1 C6 F4 66.7(8) . . . . ?
O1 C1 C6 F6 55.7(8) . . . . ?
C5 C1 C6 F6 -60.0(8) . . . . ?
C2 C1 C6 F6 -176.7(6) . . . . ?
